data_4317712
loop_
_publ_author_name
'Cristian Saul Campos-Fern\'andez'
'Lisa M. Thomson'
'Jos\'e Ram\'on Gal\'an-Mascar\'os'
'Xiang Ouyang'
'Kim R. Dunbar'

_publ_section_title
;
 Homologous Series of Redox-Active, Dinuclear Cations
 [M2(O2CCH3)2(pynp)2]2+ (M = Mo, Ru, Rh) with the Bridging Ligand
 2-(2-Pyridyl)-1,8-naphthyridine (pynp)
;
_journal_name_full 'Inorganic Chemistry'
_journal_page_first 1523
_journal_page_last 1533
_journal_paper_doi 10.1021/ic010996u
_journal_volume 41
_journal_year 2002
_chemical_formula_sum 'C32 H32 F12 N6 O6 P2 Ru2'
_chemical_formula_weight 1004.87
_chemical_name_systematic
;
  ?
;
_space_group_IT_number 15
_symmetry_cell_setting monoclinic
_symmetry_space_group_name_Hall '-C 2yc'
_symmetry_space_group_name_H-M 'C 1 2/c 1'
_atom_sites_solution_hydrogens geom
_atom_sites_solution_primary direct
_atom_sites_solution_secondary difmap
_audit_creation_method SHELXL-97
_cell_angle_alpha 90.00
_cell_angle_beta 95.1440(10)
_cell_angle_gamma 90.00
_cell_formula_units_Z 8
_cell_length_a 14.2228(7)
_cell_length_b 20.3204(9)
_cell_length_c 14.1022(7)
_cell_measurement_temperature 173(2)
_cell_volume 4059.3(3)
_computing_structure_refinement 'SHELXL-97 (Sheldrick, 1997)'
_computing_structure_solution 'SHELXS-97 (Sheldrick, 1990)'
_diffrn_ambient_temperature 293(2)
_diffrn_measured_fraction_theta_full 0.986
_diffrn_measured_fraction_theta_max 0.986
_diffrn_radiation_monochromator graphite
_diffrn_radiation_source 'fine-focus sealed tube'
_diffrn_radiation_type MoK\a
_diffrn_radiation_wavelength 0.71073
_diffrn_reflns_av_R_equivalents 0.0633
_diffrn_reflns_av_sigmaI/netI 0.0675
_diffrn_reflns_limit_h_max 16
_diffrn_reflns_limit_h_min -16
_diffrn_reflns_limit_k_max 23
_diffrn_reflns_limit_k_min -16
_diffrn_reflns_limit_l_max 16
_diffrn_reflns_limit_l_min -16
_diffrn_reflns_number 9867
_diffrn_reflns_theta_full 24.71
_diffrn_reflns_theta_max 24.71
_diffrn_reflns_theta_min 1.75
_exptl_absorpt_coefficient_mu 0.931
_exptl_crystal_density_diffrn 1.808
_exptl_crystal_density_method 'not measured'
_exptl_crystal_F_000 2192
_refine_diff_density_max 0.952
_refine_diff_density_min -0.866
_refine_diff_density_rms 0.124
_refine_ls_extinction_method none
_refine_ls_goodness_of_fit_ref 1.078
_refine_ls_hydrogen_treatment mixed
_refine_ls_matrix_type full
_refine_ls_number_parameters 294
_refine_ls_number_reflns 3429
_refine_ls_number_restraints 291
_refine_ls_restrained_S_all 1.105
_refine_ls_R_factor_all 0.0812
_refine_ls_R_factor_gt 0.0617
_refine_ls_shift/su_max 2.539
_refine_ls_shift/su_mean 0.043
_refine_ls_structure_factor_coef Fsqd
_refine_ls_weighting_details 'calc w=1/[\s^2^(Fo^2^)+(0.1078P)^2^+0.0000P] where P=(Fo^2^+2Fc^2^)/3'
_refine_ls_weighting_scheme calc
_refine_ls_wR_factor_gt 0.1700
_refine_ls_wR_factor_ref 0.1798
_reflns_number_gt 2470
_reflns_number_total 3429
_reflns_threshold_expression >2sigma(I)
_cod_data_source_file ic010996u_2.cif
_cod_data_source_block '[Ru2(O2CCH3)2(pynp)2][PF6]2'
_cod_database_code 4317712

loop_
_symmetry_equiv_pos_as_xyz
'x, y, z'
'-x, y, -z+1/2'
'x+1/2, y+1/2, z'
'-x+1/2, y+1/2, -z+1/2'
'-x, -y, -z'
'x, -y, z-1/2'
'-x+1/2, -y+1/2, -z'
'x+1/2, -y+1/2, z-1/2'

loop_
_atom_site_label
_atom_site_type_symbol
_atom_site_fract_x
_atom_site_fract_y
_atom_site_fract_z
_atom_site_U_iso_or_equiv
_atom_site_adp_type
_atom_site_occupancy
_atom_site_symmetry_multiplicity
_atom_site_calc_flag
_atom_site_refinement_flags
_atom_site_disorder_assembly
_atom_site_disorder_group
Ru1 Ru 0.02864(4) 0.19629(2) 0.17637(4) 0.0473(3) Uani 1 1 d . . .
N3 N 0.1210(6) 0.1855(3) 0.0570(4) 0.068(2) Uani 1 1 d . . .
N2 N -0.0654(3) 0.1230(2) 0.1290(4) 0.0440(12) Uani 1 1 d . . .
N1 N 0.1313(3) 0.1294(2) 0.2261(4) 0.0460(13) Uani 1 1 d . . .
O2 O -0.0674(4) 0.2668(2) 0.1279(3) 0.0752(16) Uani 1 1 d . . .
O1 O 0.1146(4) 0.2748(3) 0.2253(3) 0.0765(17) Uani 1 1 d . . .
C7 C -0.1340(4) 0.1025(3) 0.1836(5) 0.0457(15) Uani 1 1 d . . .
C6 C -0.0659(5) 0.0969(3) 0.0406(5) 0.0508(16) Uani 1 1 d . . .
C8 C -0.2038(5) 0.0575(4) 0.1489(6) 0.060(2) Uani 1 1 d . . .
C5 C -0.1335(5) 0.0523(4) 0.0018(6) 0.062(2) Uani 1 1 d . . .
H5 H -0.1307 0.0361 -0.0595 0.075 Uiso 1 1 calc R . .
C9 C 0.1951(6) 0.1446(4) 0.0777(6) 0.069(2) Uani 1 1 d . . .
C1 C 0.2000(5) 0.1122(4) 0.1718(5) 0.060(2) Uani 1 1 d . . .
C3 C -0.2732(5) 0.0398(4) 0.2093(7) 0.073(2) Uani 1 1 d . . .
H3 H -0.3205 0.0101 0.1889 0.088 Uiso 1 1 calc R . .
C2 C 0.2703(5) 0.0660(4) 0.2038(7) 0.077(3) Uani 1 1 d . . .
H2 H 0.3154 0.0537 0.1633 0.093 Uiso 1 1 calc R . .
C4 C -0.2032(5) 0.0329(4) 0.0553(6) 0.062(2) Uani 1 1 d . . .
H4 H -0.2498 0.0040 0.0307 0.074 Uiso 1 1 calc R . .
C12 C 0.1799(9) 0.2060(5) -0.0949(6) 0.098(4) Uani 1 1 d . . .
H12 H 0.1733 0.2265 -0.1541 0.118 Uiso 1 1 calc R . .
C10 C 0.2627(7) 0.1347(4) 0.0129(7) 0.086(3) Uani 1 1 d . . .
H10 H 0.3140 0.1072 0.0288 0.103 Uiso 1 1 calc R . .
C15 C -0.1155(6) 0.2938(4) 0.1891(7) 0.075(2) Uiso 1 1 d . . .
C11 C 0.2536(9) 0.1645(6) -0.0712(8) 0.107(4) Uani 1 1 d . . .
H11 H 0.2981 0.1571 -0.1145 0.128 Uiso 1 1 calc R . .
C13 C 0.1129(7) 0.2172(4) -0.0267(6) 0.084(3) Uani 1 1 d . . .
H13 H 0.0635 0.2467 -0.0405 0.101 Uiso 1 1 calc R . .
P1 P 0.0000 0.5000 0.0000 0.0879(11) Uani 1 2 d S . .
F3 F 0.0686(4) 0.4535(3) 0.0637(5) 0.122(2) Uani 1 1 d . . .
F2 F 0.0580(7) 0.4907(5) -0.0868(7) 0.204(5) Uani 1 1 d . . .
F1 F -0.0634(5) 0.4394(4) -0.0319(6) 0.174(4) Uani 1 1 d . . .
C14 C -0.1750(8) 0.3540(5) 0.1582(8) 0.115(4) Uiso 1 1 d . . .
H14A H -0.2077 0.3693 0.2106 0.172 Uiso 1 1 calc R . .
H14B H -0.2200 0.3422 0.1061 0.172 Uiso 1 1 calc R . .
H14C H -0.1346 0.3883 0.1384 0.172 Uiso 1 1 calc R . .
P2 P 0.0000 0.07602(11) -0.2500 0.0492(6) Uani 1 2 d SD . .
F4 F 0.0551(5) 0.0759(3) -0.1509(4) 0.086(4) Uani 0.701(19) 1 d PD . .
F5 F -0.0651(5) 0.1279(4) -0.2147(6) 0.185(10) Uani 0.701(19) 1 d PD . .
F6 F 0.0634(5) 0.0218(4) -0.2850(5) 0.192(9) Uani 0.701(19) 1 d PD . .
F9 F -0.1079(5) 0.0757(5) -0.2612(18) 0.116(12) Uani 0.299(19) 1 d PD . .
F8 F 0.0018(14) 0.0221(5) -0.3261(6) 0.27(3) Uani 0.299(19) 1 d PD . .
F7 F -0.0023(14) 0.1284(5) -0.1733(5) 0.18(2) Uani 0.299(19) 1 d PD . .
O31 O -0.1676(16) 0.2751(10) -0.1096(17) 0.313(8) Uiso 1 1 d . . .
C31 C -0.086(3) 0.3070(18) -0.160(3) 0.37(2) Uiso 1 1 d . . .
H31A H -0.0958 0.3537 -0.1635 0.557 Uiso 1 1 calc R . .
H31B H -0.0860 0.2892 -0.2228 0.557 Uiso 1 1 calc R . .
H31C H -0.0272 0.2977 -0.1241 0.557 Uiso 1 1 calc R . .
H6 H -0.012(4) 0.108(3) 0.008(4) 0.024(13) Uiso 1 1 d . . .
O30 O 0.0000 0.339(2) -0.2500 0.56(4) Uani 1 2 d S . .
H30D H -0.196(3) 0.2894(18) -0.188(3) 0.000(9) Uiso 1 1 d . . .

loop_
_atom_site_aniso_label
_atom_site_aniso_U_11
_atom_site_aniso_U_22
_atom_site_aniso_U_33
_atom_site_aniso_U_23
_atom_site_aniso_U_13
_atom_site_aniso_U_12
Ru1 0.0672(5) 0.0413(4) 0.0372(4) -0.0038(2) 0.0248(3) -0.0104(3)
N3 0.090(5) 0.079(5) 0.040(4) -0.015(3) 0.029(3) -0.051(4)
N2 0.041(3) 0.042(3) 0.050(3) 0.003(2) 0.010(2) -0.004(2)
N1 0.041(3) 0.047(3) 0.052(3) -0.019(2) 0.016(2) -0.013(2)
O2 0.129(5) 0.054(3) 0.047(3) 0.011(2) 0.029(3) 0.023(3)
O1 0.129(5) 0.059(3) 0.046(3) -0.015(2) 0.032(3) -0.044(3)
C7 0.034(3) 0.049(4) 0.054(4) 0.015(3) 0.006(3) 0.007(3)
C6 0.049(4) 0.060(4) 0.043(4) -0.005(3) 0.004(3) -0.006(3)
C8 0.033(4) 0.056(4) 0.090(6) 0.024(4) -0.003(4) 0.000(3)
C5 0.062(5) 0.058(4) 0.065(5) -0.003(4) -0.007(4) -0.006(4)
C9 0.069(6) 0.068(5) 0.076(6) -0.032(4) 0.039(4) -0.041(4)
C1 0.056(5) 0.063(4) 0.067(5) -0.032(4) 0.031(4) -0.028(4)
C3 0.052(5) 0.089(6) 0.080(6) 0.017(5) 0.012(4) -0.004(4)
C2 0.043(4) 0.079(6) 0.114(8) -0.046(5) 0.030(5) -0.007(4)
C4 0.051(4) 0.058(4) 0.073(5) 0.000(4) -0.011(4) -0.010(3)
C12 0.159(11) 0.098(7) 0.045(5) -0.023(5) 0.043(6) -0.091(8)
C10 0.104(7) 0.086(6) 0.077(6) -0.038(5) 0.062(5) -0.047(5)
C11 0.136(10) 0.103(8) 0.091(8) -0.051(7) 0.071(7) -0.064(8)
C13 0.111(7) 0.097(6) 0.047(5) -0.009(4) 0.028(5) -0.063(6)
P1 0.0349(16) 0.131(3) 0.099(3) 0.011(2) 0.0116(16) 0.0081(18)
F3 0.062(3) 0.141(5) 0.160(6) 0.016(4) -0.007(4) 0.019(3)
F2 0.193(8) 0.233(9) 0.205(9) 0.076(8) 0.125(7) 0.109(8)
F1 0.149(6) 0.129(5) 0.228(10) 0.018(6) -0.078(7) -0.017(5)
P2 0.0575(16) 0.0449(13) 0.0446(14) 0.000 0.0015(12) 0.000
F4 0.104(7) 0.091(7) 0.057(5) -0.001(4) -0.028(4) -0.009(5)
F5 0.262(19) 0.199(17) 0.096(8) -0.003(8) 0.022(9) 0.183(16)
F6 0.33(2) 0.161(12) 0.078(7) 0.004(7) -0.022(8) 0.188(14)
F9 0.024(8) 0.093(15) 0.23(3) -0.013(16) 0.024(11) -0.007(8)
F8 0.40(6) 0.15(3) 0.29(4) -0.20(3) 0.25(4) -0.22(4)
F7 0.21(4) 0.15(3) 0.20(4) -0.15(3) 0.09(3) -0.10(3)
O30 0.35(4) 0.35(4) 1.01(13) 0.000 0.24(7) 0.000

loop_
_atom_type_symbol
_atom_type_description
_atom_type_scat_dispersion_real
_atom_type_scat_dispersion_imag
_atom_type_scat_source
C C 0.0033 0.0016 'International Tables Vol C Tables 4.2.6.8 and 6.1.1.4'
H H 0.0000 0.0000 'International Tables Vol C Tables 4.2.6.8 and 6.1.1.4'
N N 0.0061 0.0033 'International Tables Vol C Tables 4.2.6.8 and 6.1.1.4'
O O 0.0106 0.0060 'International Tables Vol C Tables 4.2.6.8 and 6.1.1.4'
F F 0.0171 0.0103 'International Tables Vol C Tables 4.2.6.8 and 6.1.1.4'
P P 0.1023 0.0942 'International Tables Vol C Tables 4.2.6.8 and 6.1.1.4'
Ru Ru -1.2594 0.8363 'International Tables Vol C Tables 4.2.6.8 and 6.1.1.4'

loop_
_geom_angle_atom_site_label_1
_geom_angle_atom_site_label_2
_geom_angle_atom_site_label_3
_geom_angle
_geom_angle_site_symmetry_1
_geom_angle_site_symmetry_3
_geom_angle_publ_flag
O2 Ru1 N2 90.2(2) . . ?
O2 Ru1 N1 176.7(2) . . ?
N2 Ru1 N1 93.0(2) . . ?
O2 Ru1 O1 85.9(3) . . ?
N2 Ru1 O1 175.6(2) . . ?
N1 Ru1 O1 90.9(2) . . ?
O2 Ru1 N3 103.7(3) . . ?
N2 Ru1 N3 95.3(2) . . ?
N1 Ru1 N3 75.3(3) . . ?
O1 Ru1 N3 87.6(2) . . ?
O2 Ru1 Ru1 91.22(14) . 2 ?
N2 Ru1 Ru1 91.16(15) . 2 ?
N1 Ru1 Ru1 89.44(15) . 2 ?
O1 Ru1 Ru1 86.91(14) . 2 ?
N3 Ru1 Ru1 163.7(2) . 2 ?
C13 N3 C9 119.3(8) . . ?
C13 N3 Ru1 127.2(7) . . ?
C9 N3 Ru1 113.3(5) . . ?
C6 N2 C7 117.2(6) . . ?
C6 N2 Ru1 121.9(4) . . ?
C7 N2 Ru1 120.8(5) . . ?
C1 N1 C7 117.5(6) . 2 ?
C1 N1 Ru1 120.4(5) . . ?
C7 N1 Ru1 122.1(4) 2 . ?
C15 O2 Ru1 117.2(5) . . ?
C15 O1 Ru1 120.2(5) 2 . ?
N2 C7 N1 116.0(6) . 2 ?
N2 C7 C8 121.5(7) . . ?
N1 C7 C8 122.5(6) 2 . ?
N2 C6 C5 124.1(7) . . ?
N2 C6 H6 115(3) . . ?
C5 C6 H6 121(3) . . ?
C7 C8 C4 119.4(7) . . ?
C7 C8 C3 117.9(8) . . ?
C4 C8 C3 122.7(8) . . ?
C4 C5 C6 118.9(7) . . ?
C4 C5 H5 120.6 . . ?
C6 C5 H5 120.6 . . ?
N3 C9 C10 121.0(9) . . ?
N3 C9 C1 116.2(7) . . ?
C10 C9 C1 122.9(10) . . ?
N1 C1 C2 121.4(7) . . ?
N1 C1 C9 114.8(7) . . ?
C2 C1 C9 123.8(7) . . ?
C2 C3 C8 119.3(8) 2 . ?
C2 C3 H3 120.4 2 . ?
C8 C3 H3 120.4 . . ?
C3 C2 C1 121.4(7) 2 . ?
C3 C2 H2 119.3 2 . ?
C1 C2 H2 119.3 . . ?
C5 C4 C8 118.9(7) . . ?
C5 C4 H4 120.5 . . ?
C8 C4 H4 120.5 . . ?
C11 C12 C13 118.5(10) . . ?
C11 C12 H12 120.8 . . ?
C13 C12 H12 120.7 . . ?
C11 C10 C9 120.0(11) . . ?
C11 C10 H10 120.0 . . ?
C9 C10 H10 120.0 . . ?
O2 C15 O1 123.7(8) . 2 ?
O2 C15 C14 118.0(8) . . ?
O1 C15 C14 118.3(8) 2 . ?
C12 C11 C10 120.8(10) . . ?
C12 C11 H11 119.6 . . ?
C10 C11 H11 119.6 . . ?
N3 C13 C12 120.3(11) . . ?
N3 C13 H13 119.8 . . ?
C12 C13 H13 119.9 . . ?
F2 P1 F2 180.0(7) 5_565 . ?
F2 P1 F1 90.6(5) 5_565 5_565 ?
F2 P1 F1 89.4(5) . 5_565 ?
F2 P1 F1 89.4(5) 5_565 . ?
F2 P1 F1 90.6(5) . . ?
F1 P1 F1 180.000(1) 5_565 . ?
F2 P1 F3 91.8(4) 5_565 5_565 ?
F2 P1 F3 88.2(4) . 5_565 ?
F1 P1 F3 90.2(3) 5_565 5_565 ?
F1 P1 F3 89.8(3) . 5_565 ?
F2 P1 F3 88.2(4) 5_565 . ?
F2 P1 F3 91.8(4) . . ?
F1 P1 F3 89.8(3) 5_565 . ?
F1 P1 F3 90.2(3) . . ?
F3 P1 F3 180.0(4) 5_565 . ?
C15 C14 H14A 109.4 . . ?
C15 C14 H14B 109.5 . . ?
H14A C14 H14B 109.5 . . ?
C15 C14 H14C 109.5 . . ?
H14A C14 H14C 109.5 . . ?
H14B C14 H14C 109.5 . . ?
F5 P2 F5 92.0(6) 2_554 . ?
F5 P2 F7 78.5(6) 2_554 . ?
F5 P2 F7 39.3(7) . . ?
F5 P2 F7 39.3(7) 2_554 2_554 ?
F5 P2 F7 78.5(6) . 2_554 ?
F7 P2 F7 91.1(7) . 2_554 ?
F5 P2 F9 53.1(6) 2_554 2_554 ?
F5 P2 F9 127.3(7) . 2_554 ?
F7 P2 F9 90.9(5) . 2_554 ?
F7 P2 F9 89.5(5) 2_554 2_554 ?
F5 P2 F9 127.3(7) 2_554 . ?
F5 P2 F9 53.1(6) . . ?
F7 P2 F9 89.5(5) . . ?
F7 P2 F9 90.9(5) 2_554 . ?
F9 P2 F9 179.4(8) 2_554 . ?
F5 P2 F8 102.5(6) 2_554 . ?
F5 P2 F8 140.7(7) . . ?
F7 P2 F8 178.9(6) . . ?
F7 P2 F8 90.0(4) 2_554 . ?
F9 P2 F8 89.4(5) 2_554 . ?
F9 P2 F8 90.2(5) . . ?
F5 P2 F8 140.7(7) 2_554 2_554 ?
F5 P2 F8 102.5(6) . 2_554 ?
F7 P2 F8 90.0(4) . 2_554 ?
F7 P2 F8 178.9(6) 2_554 2_554 ?
F9 P2 F8 90.2(5) 2_554 2_554 ?
F9 P2 F8 89.4(5) . 2_554 ?
F8 P2 F8 89.0(7) . 2_554 ?
F5 P2 F6 178.0(5) 2_554 2_554 ?
F5 P2 F6 90.0(4) . 2_554 ?
F7 P2 F6 102.9(6) . 2_554 ?
F7 P2 F6 141.6(7) 2_554 2_554 ?
F9 P2 F6 125.3(7) 2_554 2_554 ?
F9 P2 F6 54.3(6) . 2_554 ?
F8 P2 F6 76.1(5) . 2_554 ?
F8 P2 F6 38.3(7) 2_554 2_554 ?
F5 P2 F6 90.0(4) 2_554 . ?
F5 P2 F6 178.0(5) . . ?
F7 P2 F6 141.6(7) . . ?
F7 P2 F6 102.9(6) 2_554 . ?
F9 P2 F6 54.3(6) 2_554 . ?
F9 P2 F6 125.3(7) . . ?
F8 P2 F6 38.3(7) . . ?
F8 P2 F6 76.1(5) 2_554 . ?
F6 P2 F6 88.1(6) 2_554 . ?
F5 P2 F4 88.8(4) 2_554 2_554 ?
F5 P2 F4 91.3(4) . 2_554 ?
F7 P2 F4 127.2(6) . 2_554 ?
F7 P2 F4 52.9(6) 2_554 2_554 ?
F9 P2 F4 121.3(9) 2_554 2_554 ?
F9 P2 F4 58.7(9) . 2_554 ?
F8 P2 F4 53.4(6) . 2_554 ?
F8 P2 F4 126.5(6) 2_554 2_554 ?
F6 P2 F4 91.4(3) 2_554 2_554 ?
F6 P2 F4 88.5(3) . 2_554 ?
F5 P2 F4 91.3(4) 2_554 . ?
F5 P2 F4 88.8(4) . . ?
F7 P2 F4 52.9(6) . . ?
F7 P2 F4 127.2(6) 2_554 . ?
F9 P2 F4 58.7(9) 2_554 . ?
F9 P2 F4 121.3(9) . . ?
F8 P2 F4 126.5(6) . . ?
F8 P2 F4 53.4(6) 2_554 . ?
F6 P2 F4 88.5(3) 2_554 . ?
F6 P2 F4 91.4(3) . . ?
F4 P2 F4 179.8(5) 2_554 . ?
F7 F4 F8 103.8(11) . 2_554 ?
F7 F4 F9 98.3(8) . 2_554 ?
F8 F4 F9 97.4(7) 2_554 2_554 ?
F7 F4 P2 62.8(4) . . ?
F8 F4 P2 63.1(4) 2_554 . ?
F9 F4 P2 60.3(5) 2_554 . ?
F7 F5 F9 127.9(9) . . ?
F7 F5 P2 70.5(5) . . ?
F9 F5 P2 63.9(4) . . ?
F8 F6 F9 126.7(9) . 2_554 ?
F8 F6 P2 70.9(6) . . ?
F9 F6 P2 62.7(4) 2_554 . ?
F5 F9 F6 102.8(11) . 2_554 ?
F5 F9 F4 99.2(8) . 2_554 ?
F6 F9 F4 98.5(8) 2_554 2_554 ?
F5 F9 P2 62.9(4) . . ?
F6 F9 P2 63.1(4) 2_554 . ?
F4 F9 P2 61.0(5) 2_554 . ?
F6 F8 F4 127.1(9) . 2_554 ?
F6 F8 P2 70.8(5) . . ?
F4 F8 P2 63.5(4) 2_554 . ?
F5 F7 F4 126.7(9) . . ?
F5 F7 P2 70.1(5) . . ?
F4 F7 P2 64.3(4) . . ?
C31 O31 H30D 71(3) . . ?
O31 C31 H31A 110.6 . . ?
O31 C31 H31B 108.1 . . ?
H31A C31 H31B 109.5 . . ?
O31 C31 H31C 109.7 . . ?
H31A C31 H31C 109.5 . . ?
H31B C31 H31C 109.5 . . ?
O31 C31 H30D 43.6(19) . . ?
H31A C31 H30D 95.3 . . ?
H31B C31 H30D 75.9 . . ?
H31C C31 H30D 150.1 . . ?

loop_
_geom_bond_atom_site_label_1
_geom_bond_atom_site_label_2
_geom_bond_distance
_geom_bond_site_symmetry_2
_geom_bond_publ_flag
Ru1 O2 2.054(5) . ?
Ru1 N2 2.072(5) . ?
Ru1 N1 2.071(5) . ?
Ru1 O1 2.089(5) . ?
Ru1 N3 2.237(7) . ?
Ru1 Ru1 2.2977(10) 2 ?
N3 C13 1.340(11) . ?
N3 C9 1.353(11) . ?
N2 C6 1.355(8) . ?
N2 C7 1.361(8) . ?
N1 C1 1.340(8) . ?
N1 C7 1.382(8) 2 ?
O2 C15 1.272(10) . ?
O1 C15 1.267(10) 2 ?
C7 N1 1.382(8) 2 ?
C7 C8 1.407(10) . ?
C6 C5 1.397(9) . ?
C6 H6 0.95(6) . ?
C8 C4 1.412(11) . ?
C8 C3 1.406(11) . ?
C5 C4 1.356(11) . ?
C5 H5 0.9300 . ?
C9 C10 1.399(10) . ?
C9 C1 1.478(11) . ?
C1 C2 1.415(11) . ?
C3 C2 1.333(12) 2 ?
C3 H3 0.9300 . ?
C2 C3 1.333(12) 2 ?
C2 H2 0.9300 . ?
C4 H4 0.9300 . ?
C12 C11 1.363(15) . ?
C12 C13 1.433(13) . ?
C12 H12 0.9300 . ?
C10 C11 1.329(15) . ?
C10 H10 0.9300 . ?
C15 O1 1.267(10) 2 ?
C15 C14 1.528(12) . ?
C11 H11 0.9300 . ?
C13 H13 0.9300 . ?
P1 F2 1.548(9) 5_565 ?
P1 F2 1.548(9) . ?
P1 F1 1.568(7) 5_565 ?
P1 F1 1.568(7) . ?
P1 F3 1.580(6) 5_565 ?
P1 F3 1.580(6) . ?
C14 H14A 0.9600 . ?
C14 H14B 0.9600 . ?
C14 H14C 0.9600 . ?
P2 F5 1.516(6) 2_554 ?
P2 F5 1.516(6) . ?
P2 F7 1.520(7) . ?
P2 F7 1.520(7) 2_554 ?
P2 F9 1.529(6) 2_554 ?
P2 F9 1.529(6) . ?
P2 F8 1.535(7) . ?
P2 F8 1.535(7) 2_554 ?
P2 F6 1.534(6) 2_554 ?
P2 F6 1.534(6) . ?
P2 F4 1.539(5) 2_554 ?
P2 F4 1.539(5) . ?
F4 F7 1.363(15) . ?
F4 F8 1.381(16) 2_554 ?
F4 F9 1.50(2) 2_554 ?
F5 F7 1.022(18) . ?
F5 F9 1.362(15) . ?
F6 F8 1.006(18) . ?
F6 F9 1.397(15) 2_554 ?
F9 F6 1.397(15) 2_554 ?
F9 F4 1.50(2) 2_554 ?
F8 F4 1.381(16) 2_554 ?
O31 C31 1.55(4) . ?
O31 H30D 1.18(4) . ?
C31 H31A 0.9600 . ?
C31 H31B 0.9600 . ?
C31 H31C 0.9600 . ?
C31 H30D 1.62(5) . ?
